data_7227147
loop_
_publ_author_name
'Gu, Jin-Zhong'
'Liang, Xiao-Xiao'
'Cui, Yan-Hui'
'Wu, Jiang'
'Kirillov, Alexander M.'

_publ_section_title
;
 Exploring 4-(3-carboxyphenyl)picolinic acid as a semirigid building block
 for the hydrothermal self-assembly of diverse metal--organic and
 supramolecular networks
;
_journal_issue 1
_journal_name_full CrystEngComm
_journal_page_first 117
_journal_paper_doi 10.1039/C6CE02115H
_journal_volume 19
_journal_year 2017
_chemical_formula_sum 'C25 H17 Mn N3 O5'
_chemical_formula_weight 494.35
_space_group_crystal_system orthorhombic
_space_group_IT_number 19
_space_group_name_Hall 'P 2ac 2ab'
_space_group_name_H-M_alt 'P 21 21 21'
_symmetry_space_group_name_Hall 'P 2ac 2ab'
_symmetry_space_group_name_H-M 'P 21 21 21'
_atom_sites_solution_hydrogens mixed
_audit_creation_method SHELXL-2014/7
_audit_update_record
;
2016-11-11 deposited with the CCDC.
2016-11-21 downloaded from the CCDC.
;
_cell_angle_alpha 90
_cell_angle_beta 90
_cell_angle_gamma 90
_cell_formula_units_Z 4
_cell_length_a 10.1184(4)
_cell_length_b 11.5420(4)
_cell_length_c 18.8913(9)
_cell_measurement_reflns_used 8062
_cell_measurement_temperature 293(2)
_cell_measurement_theta_max 25.039
_cell_measurement_theta_min 3.438
_cell_volume 2206.25(16)
_computing_cell_refinement 'Bruker SAINT'
_computing_data_collection 'Bruker APEX2'
_computing_data_reduction 'Bruker SAINT'
_computing_molecular_graphics 'Bruker SHELXTL'
_computing_publication_material 'Bruker SHELXTL'
_computing_structure_refinement 'SHELXL-2014/7 (Sheldrick, 2014)'
_computing_structure_solution 'SHELXL-2014/7 (Sheldrick, 2014)'
_diffrn_ambient_temperature 293(2)
_diffrn_measured_fraction_theta_full 0.997
_diffrn_measured_fraction_theta_max 0.997
_diffrn_measurement_device_type 'Bruker APE-II CCD'
_diffrn_measurement_method '\f and \w scans'
_diffrn_radiation_type MoK\a
_diffrn_radiation_wavelength 0.71073
_diffrn_reflns_av_R_equivalents 0.0458
_diffrn_reflns_av_unetI/netI 0.0805
_diffrn_reflns_Laue_measured_fraction_full 0.997
_diffrn_reflns_Laue_measured_fraction_max 0.997
_diffrn_reflns_limit_h_max 12
_diffrn_reflns_limit_h_min -4
_diffrn_reflns_limit_k_max 8
_diffrn_reflns_limit_k_min -13
_diffrn_reflns_limit_l_max 22
_diffrn_reflns_limit_l_min -22
_diffrn_reflns_number 8062
_diffrn_reflns_point_group_measured_fraction_full 0.998
_diffrn_reflns_point_group_measured_fraction_max 0.998
_diffrn_reflns_theta_full 25.039
_diffrn_reflns_theta_max 25.039
_diffrn_reflns_theta_min 3.438
_diffrn_source 'fine-focus sealed tube'
_exptl_absorpt_coefficient_mu 0.642
_exptl_absorpt_correction_type multi-scan
_exptl_crystal_colour yellow
_exptl_crystal_density_diffrn 1.488
_exptl_crystal_description block
_exptl_crystal_F_000 1012
_exptl_crystal_size_max 0.260
_exptl_crystal_size_mid 0.200
_exptl_crystal_size_min 0.180
_exptl_transmission_factor_max 0.891
_exptl_transmission_factor_min 0.857
_refine_diff_density_max 0.306
_refine_diff_density_min -0.270
_refine_diff_density_rms 0.054
_refine_ls_abs_structure_details
;
 Flack x determined using 963 quotients [(I+)-(I-)]/[(I+)+(I-)]
 (Parsons, Flack and Wagner, Acta Cryst. B69 (2013) 249-259).
;
_refine_ls_abs_structure_Flack 0.003(18)
_refine_ls_extinction_method none
_refine_ls_goodness_of_fit_ref 1.013
_refine_ls_hydrogen_treatment constr
_refine_ls_matrix_type full
_refine_ls_number_parameters 307
_refine_ls_number_reflns 3890
_refine_ls_number_restraints 7
_refine_ls_restrained_S_all 1.013
_refine_ls_R_factor_all 0.0676
_refine_ls_R_factor_gt 0.0471
_refine_ls_shift/su_max 0.000
_refine_ls_shift/su_mean 0.000
_refine_ls_structure_factor_coef Fsqd
_refine_ls_weighting_details 'w=1/[\s^2^(Fo^2^)+(0.0202P)^2^] where P=(Fo^2^+2Fc^2^)/3'
_refine_ls_weighting_scheme calc
_refine_ls_wR_factor_gt 0.0725
_refine_ls_wR_factor_ref 0.0820
_reflns_Friedel_coverage 0.750
_reflns_Friedel_fraction_full 0.999
_reflns_Friedel_fraction_max 0.999
_reflns_number_gt 3044
_reflns_number_total 3890
_reflns_threshold_expression 'I > 2\s(I)'
_cod_data_source_file c6ce02115h1.cif
_cod_data_source_block compound_9
_cod_depositor_comments 'Adding full bibliography for 7227139--7227149.cif.'
_cod_original_cell_volume 2206.23(16)
_cod_database_code 7227147
_shelx_space_group_comment
;
The symmetry employed for this shelxl refinement is uniquely defined
by the following loop, which should always be used as a source of
symmetry information in preference to the above space-group names.
They are only intended as comments.
;
_shelx_estimated_absorpt_t_min 0.851
_shelx_estimated_absorpt_t_max 0.893

loop_
_space_group_symop_operation_xyz
'x, y, z'
'-x+1/2, -y, z+1/2'
'x+1/2, -y+1/2, -z'
'-x, y+1/2, -z+1/2'

loop_
_atom_site_label
_atom_site_type_symbol
_atom_site_fract_x
_atom_site_fract_y
_atom_site_fract_z
_atom_site_U_iso_or_equiv
_atom_site_adp_type
_atom_site_occupancy
_atom_site_site_symmetry_order
_atom_site_calc_flag
_atom_site_refinement_flags_posn
_atom_site_refinement_flags_adp
Mn1 Mn 0.11368(8) 0.17260(6) 0.18102(4) 0.0315(2) Uani 1 1 d . .
N1 N -0.0536(4) 0.1979(3) 0.2608(2) 0.0315(11) Uani 1 1 d . .
N2 N 0.3120(4) 0.1678(4) 0.1275(2) 0.0356(11) Uani 1 1 d . .
N3 N 0.2367(4) 0.3243(4) 0.2265(2) 0.0353(11) Uani 1 1 d . .
O1 O 0.1599(4) 0.0619(3) 0.26739(19) 0.0423(10) Uani 1 1 d . .
O2 O 0.0980(4) -0.0094(3) 0.3723(2) 0.0472(11) Uani 1 1 d . .
O3 O -0.3867(5) -0.1172(3) 0.5495(2) 0.0555(12) Uani 1 1 d . .
O4 O -0.5485(4) -0.0366(3) 0.6118(2) 0.0455(11) Uani 1 1 d . .
O5 O 0.0221(4) 0.2894(3) 0.10724(19) 0.0487(12) Uani 1 1 d . .
H2W H -0.0165 0.3540 0.1139 0.058 Uiso 1 1 d R U
H1W H -0.0216 0.2442 0.0888 0.058 Uiso 1 1 d R U
C1 C 0.0820(5) 0.0533(4) 0.3187(3) 0.0334(13) Uani 1 1 d . .
C2 C -0.0439(5) 0.1242(4) 0.3154(3) 0.0290(12) Uani 1 1 d . .
C3 C -0.1617(6) 0.2639(5) 0.2570(3) 0.0409(15) Uani 1 1 d . .
H3 H -0.1691 0.3165 0.2199 0.049 Uiso 1 1 calc R U
C4 C -0.2633(6) 0.2575(4) 0.3058(3) 0.0393(15) Uani 1 1 d . .
H4 H -0.3360 0.3062 0.3013 0.047 Uiso 1 1 calc R U
C5 C -0.2580(5) 0.1792(4) 0.3615(3) 0.0319(12) Uani 1 1 d . .
C6 C -0.1427(6) 0.1127(4) 0.3655(3) 0.0332(14) Uani 1 1 d . .
H6 H -0.1324 0.0601 0.4023 0.040 Uiso 1 1 calc R U
C7 C -0.3653(6) 0.1687(4) 0.4144(3) 0.0364(13) Uani 1 1 d . .
C8 C -0.4648(8) 0.2498(5) 0.4194(4) 0.076(3) Uani 1 1 d . .
H8 H -0.4652 0.3128 0.3887 0.091 Uiso 1 1 calc R U
C9 C -0.5630(9) 0.2390(7) 0.4688(4) 0.110(4) Uani 1 1 d . .
H9 H -0.6305 0.2936 0.4703 0.131 Uiso 1 1 calc R U
C10 C -0.5632(7) 0.1486(5) 0.5164(3) 0.073(2) Uani 1 1 d . .
H10 H -0.6283 0.1440 0.5510 0.088 Uiso 1 1 calc R U
C11 C -0.4662(6) 0.0650(4) 0.5123(3) 0.0362(14) Uani 1 1 d . .
C12 C -0.4659(6) -0.0380(5) 0.5619(3) 0.0388(15) Uani 1 1 d . .
C13 C -0.3691(6) 0.0757(4) 0.4614(3) 0.0339(13) Uani 1 1 d . .
H13 H -0.3040 0.0190 0.4584 0.041 Uiso 1 1 calc R U
C14 C 0.3512(6) 0.0893(5) 0.0801(3) 0.0485(18) Uani 1 1 d . .
H14 H 0.2945 0.0284 0.0694 0.058 Uiso 1 1 calc R U
C15 C 0.4724(7) 0.0942(6) 0.0463(3) 0.0564(19) Uani 1 1 d . .
H15 H 0.4954 0.0375 0.0135 0.068 Uiso 1 1 calc R U
C16 C 0.5573(6) 0.1814(6) 0.0608(3) 0.0559(18) Uani 1 1 d . .
H16 H 0.6392 0.1842 0.0385 0.067 Uiso 1 1 calc R U
C17 C 0.5216(6) 0.2678(5) 0.1096(3) 0.0423(15) Uani 1 1 d . .
C18 C 0.3969(6) 0.2561(4) 0.1426(3) 0.0319(12) Uani 1 1 d . .
C19 C 0.6028(6) 0.3641(5) 0.1281(3) 0.0524(17) Uani 1 1 d . .
H19 H 0.6834 0.3740 0.1052 0.063 Uiso 1 1 calc R U
C20 C 0.5659(6) 0.4409(6) 0.1776(4) 0.0574(18) Uani 1 1 d . .
H20 H 0.6216 0.5025 0.1885 0.069 Uiso 1 1 calc R U
C21 C 0.4423(6) 0.4300(5) 0.2139(3) 0.0444(16) Uani 1 1 d . .
C22 C 0.3569(5) 0.3384(4) 0.1957(3) 0.0315(13) Uani 1 1 d . .
C23 C 0.4026(7) 0.5038(5) 0.2687(3) 0.0554(15) Uani 1 1 d . U
H23 H 0.4577 0.5640 0.2830 0.066 Uiso 1 1 calc R U
C24 C 0.2832(7) 0.4880(5) 0.3015(3) 0.0552(15) Uani 1 1 d . U
H24 H 0.2562 0.5360 0.3383 0.066 Uiso 1 1 calc R U
C25 C 0.2030(7) 0.3972(5) 0.2776(3) 0.0477(17) Uani 1 1 d . .
H25 H 0.1210 0.3874 0.2989 0.057 Uiso 1 1 calc R U

loop_
_atom_site_aniso_label
_atom_site_aniso_U_11
_atom_site_aniso_U_22
_atom_site_aniso_U_33
_atom_site_aniso_U_23
_atom_site_aniso_U_13
_atom_site_aniso_U_12
Mn1 0.0269(4) 0.0390(4) 0.0286(4) -0.0006(4) 0.0003(4) -0.0045(4)
N1 0.029(3) 0.033(2) 0.032(3) 0.010(2) 0.003(2) 0.002(2)
N2 0.032(3) 0.042(2) 0.032(2) -0.002(2) 0.005(2) 0.001(3)
N3 0.032(3) 0.039(2) 0.035(3) -0.006(2) -0.001(2) -0.002(3)
O1 0.036(3) 0.054(2) 0.037(2) 0.010(2) 0.006(2) 0.011(2)
O2 0.041(3) 0.050(2) 0.051(2) 0.021(2) 0.000(2) 0.004(2)
O3 0.047(3) 0.053(2) 0.066(3) 0.026(2) 0.023(3) 0.016(2)
O4 0.051(3) 0.045(2) 0.041(2) 0.0068(19) 0.017(2) -0.004(2)
O5 0.070(3) 0.039(2) 0.038(2) -0.0033(17) -0.013(2) 0.003(2)
C1 0.029(3) 0.033(3) 0.038(3) -0.003(3) -0.002(3) -0.001(3)
C2 0.028(3) 0.031(2) 0.028(3) 0.005(3) 0.001(3) -0.003(2)
C3 0.040(4) 0.041(3) 0.042(3) 0.022(3) 0.003(3) 0.005(3)
C4 0.032(3) 0.048(3) 0.038(3) 0.014(3) 0.004(3) 0.012(3)
C5 0.030(3) 0.031(3) 0.034(3) 0.003(3) 0.005(3) -0.004(3)
C6 0.040(4) 0.031(3) 0.029(3) 0.010(2) 0.004(3) 0.002(3)
C7 0.039(4) 0.031(3) 0.040(3) 0.001(3) 0.007(3) 0.005(3)
C8 0.089(6) 0.052(4) 0.087(6) 0.036(4) 0.054(5) 0.029(4)
C9 0.122(9) 0.079(5) 0.127(7) 0.060(5) 0.091(7) 0.065(5)
C10 0.086(6) 0.056(4) 0.077(5) 0.026(4) 0.060(5) 0.030(4)
C11 0.038(4) 0.032(3) 0.038(3) 0.001(3) 0.008(3) -0.003(3)
C12 0.038(4) 0.045(3) 0.033(3) 0.006(3) 0.005(3) -0.012(3)
C13 0.032(4) 0.033(3) 0.036(3) 0.002(3) 0.002(3) -0.002(3)
C14 0.048(5) 0.058(4) 0.040(4) -0.006(3) 0.006(3) 0.001(4)
C15 0.057(5) 0.070(4) 0.042(4) -0.002(4) 0.017(4) 0.017(4)
C16 0.034(4) 0.092(5) 0.041(4) 0.023(4) 0.012(3) 0.016(4)
C17 0.027(3) 0.063(4) 0.037(3) 0.020(3) 0.002(3) 0.002(3)
C18 0.027(3) 0.037(3) 0.031(3) 0.011(2) -0.003(3) 0.005(3)
C19 0.022(3) 0.078(4) 0.057(4) 0.029(4) -0.003(4) -0.015(4)
C20 0.045(4) 0.063(4) 0.064(4) 0.023(4) -0.016(4) -0.020(4)
C21 0.038(4) 0.048(3) 0.047(4) 0.011(3) -0.013(3) -0.010(3)
C22 0.026(3) 0.036(3) 0.033(3) 0.010(3) -0.011(2) -0.005(3)
C23 0.060(4) 0.045(2) 0.062(4) -0.009(3) -0.022(3) -0.009(3)
C24 0.060(4) 0.046(3) 0.060(4) -0.011(3) -0.019(3) -0.006(3)
C25 0.048(4) 0.054(4) 0.041(4) -0.008(3) 0.003(3) -0.002(3)

loop_
_atom_type_symbol
_atom_type_description
_atom_type_scat_dispersion_real
_atom_type_scat_dispersion_imag
_atom_type_scat_source
C C 0.0033 0.0016 'International Tables Vol C Tables 4.2.6.8 and 6.1.1.4'
H H 0.0000 0.0000 'International Tables Vol C Tables 4.2.6.8 and 6.1.1.4'
N N 0.0061 0.0033 'International Tables Vol C Tables 4.2.6.8 and 6.1.1.4'
O O 0.0106 0.0060 'International Tables Vol C Tables 4.2.6.8 and 6.1.1.4'
Mn Mn 0.3368 0.7283 'International Tables Vol C Tables 4.2.6.8 and 6.1.1.4'

loop_
_geom_angle_atom_site_label_1
_geom_angle_atom_site_label_2
_geom_angle_atom_site_label_3
_geom_angle
_geom_angle_site_symmetry_1
_geom_angle_site_symmetry_3
O1 Mn1 O4 95.48(14) . 2_454
O1 Mn1 O5 165.97(16) . .
O4 Mn1 O5 86.05(13) 2_454 .
O1 Mn1 N2 97.74(15) . .
O4 Mn1 N2 88.97(16) 2_454 .
O5 Mn1 N2 96.23(16) . .
O1 Mn1 N1 74.53(14) . .
O4 Mn1 N1 105.54(15) 2_454 .
O5 Mn1 N1 91.61(15) . .
N2 Mn1 N1 163.98(16) . .
O1 Mn1 N3 92.98(15) . .
O4 Mn1 N3 160.86(16) 2_454 .
O5 Mn1 N3 89.88(14) . .
N2 Mn1 N3 72.87(16) . .
N1 Mn1 N3 93.25(15) . .
C3 N1 C2 117.6(5) . .
C3 N1 Mn1 130.1(3) . .
C2 N1 Mn1 111.8(3) . .
C14 N2 C18 117.4(5) . .
C14 N2 Mn1 125.7(4) . .
C18 N2 Mn1 116.8(3) . .
C25 N3 C22 117.8(5) . .
C25 N3 Mn1 127.8(4) . .
C22 N3 Mn1 114.4(3) . .
C1 O1 Mn1 120.2(3) . .
C12 O4 Mn1 130.5(4) . 2_455
Mn1 O5 H2W 130.6 . .
Mn1 O5 H1W 96.6 . .
H2W O5 H1W 113.5 . .
O1 C1 O2 126.1(5) . .
O1 C1 C2 117.0(5) . .
O2 C1 C2 116.9(5) . .
N1 C2 C6 122.3(5) . .
N1 C2 C1 115.9(5) . .
C6 C2 C1 121.9(5) . .
N1 C3 C4 122.9(5) . .
N1 C3 H3 118.6 . .
C4 C3 H3 118.6 . .
C3 C4 C5 120.8(5) . .
C3 C4 H4 119.6 . .
C5 C4 H4 119.6 . .
C4 C5 C6 115.5(5) . .
C4 C5 C7 122.5(5) . .
C6 C5 C7 122.0(5) . .
C2 C6 C5 120.9(5) . .
C2 C6 H6 119.6 . .
C5 C6 H6 119.6 . .
C8 C7 C13 117.3(5) . .
C8 C7 C5 121.7(5) . .
C13 C7 C5 120.9(5) . .
C9 C8 C7 121.1(6) . .
C9 C8 H8 119.5 . .
C7 C8 H8 119.5 . .
C8 C9 C10 121.0(7) . .
C8 C9 H9 119.5 . .
C10 C9 H9 119.5 . .
C9 C10 C11 119.5(6) . .
C9 C10 H10 120.3 . .
C11 C10 H10 120.3 . .
C13 C11 C10 118.9(5) . .
C13 C11 C12 120.0(5) . .
C10 C11 C12 121.1(5) . .
O3 C12 O4 125.4(5) . .
O3 C12 C11 117.7(5) . .
O4 C12 C11 116.8(5) . .
C11 C13 C7 122.2(5) . .
C11 C13 H13 118.9 . .
C7 C13 H13 118.9 . .
N2 C14 C15 123.1(6) . .
N2 C14 H14 118.4 . .
C15 C14 H14 118.4 . .
C16 C15 C14 120.0(6) . .
C16 C15 H15 120.0 . .
C14 C15 H15 120.0 . .
C15 C16 C17 119.9(6) . .
C15 C16 H16 120.1 . .
C17 C16 H16 120.1 . .
C16 C17 C18 116.8(5) . .
C16 C17 C19 124.4(6) . .
C18 C17 C19 118.8(6) . .
N2 C18 C17 122.8(5) . .
N2 C18 C22 117.5(5) . .
C17 C18 C22 119.7(5) . .
C20 C19 C17 121.7(6) . .
C20 C19 H19 119.2 . .
C17 C19 H19 119.2 . .
C19 C20 C21 121.3(6) . .
C19 C20 H20 119.4 . .
C21 C20 H20 119.4 . .
C23 C21 C22 117.5(6) . .
C23 C21 C20 123.4(6) . .
C22 C21 C20 119.0(6) . .
N3 C22 C21 122.3(5) . .
N3 C22 C18 118.1(5) . .
C21 C22 C18 119.6(5) . .
C24 C23 C21 120.4(6) . .
C24 C23 H23 119.8 . .
C21 C23 H23 119.8 . .
C23 C24 C25 117.7(6) . .
C23 C24 H24 121.2 . .
C25 C24 H24 121.2 . .
N3 C25 C24 124.2(6) . .
N3 C25 H25 117.9 . .
C24 C25 H25 117.9 . .

loop_
_geom_bond_atom_site_label_1
_geom_bond_atom_site_label_2
_geom_bond_distance
_geom_bond_site_symmetry_2
Mn1 O1 2.125(3) .
Mn1 O4 2.148(4) 2_454
Mn1 O5 2.149(3) .
Mn1 N2 2.248(4) .
Mn1 N1 2.285(4) .
Mn1 N3 2.313(4) .
N1 C3 1.335(6) .
N1 C2 1.340(6) .
N2 C14 1.333(6) .
N2 C18 1.363(6) .
N3 C25 1.325(6) .
N3 C22 1.359(6) .
O1 C1 1.252(6) .
O2 C1 1.256(6) .
O3 C12 1.238(7) .
O4 C12 1.260(6) .
O4 Mn1 2.148(4) 2_455
O5 H2W 0.8503 .
O5 H1W 0.7674 .
C1 C2 1.516(7) .
C2 C6 1.383(7) .
C3 C4 1.383(7) .
C3 H3 0.9300 .
C4 C5 1.387(6) .
C4 H4 0.9300 .
C5 C6 1.399(7) .
C5 C7 1.481(6) .
C6 H6 0.9300 .
C7 C8 1.378(8) .
C7 C13 1.394(6) .
C8 C9 1.369(9) .
C8 H8 0.9300 .
C9 C10 1.377(8) .
C9 H9 0.9300 .
C10 C11 1.379(8) .
C10 H10 0.9300 .
C11 C13 1.379(7) .
C11 C12 1.514(7) .
C13 H13 0.9300 .
C14 C15 1.385(8) .
C14 H14 0.9300 .
C15 C16 1.351(9) .
C15 H15 0.9300 .
C16 C17 1.406(8) .
C16 H16 0.9300 .
C17 C18 1.413(7) .
C17 C19 1.426(7) .
C18 C22 1.440(7) .
C19 C20 1.342(8) .
C19 H19 0.9300 .
C20 C21 1.432(8) .
C20 H20 0.9300 .
C21 C23 1.400(8) .
C21 C22 1.407(7) .
C23 C24 1.370(9) .
C23 H23 0.9300 .
C24 C25 1.401(7) .
C24 H24 0.9300 .
C25 H25 0.9300 .

loop_
_geom_hbond_atom_site_label_D
_geom_hbond_atom_site_label_H
_geom_hbond_atom_site_label_A
_geom_hbond_distance_DH
_geom_hbond_distance_HA
_geom_hbond_distance_DA
_geom_hbond_angle_DHA
_geom_hbond_site_symmetry_A
O5 H2W O2 0.85 1.80 2.649(5) 179.8 4
O5 H1W O3 0.77 1.89 2.649(5) 171.9 2_454

loop_
_geom_torsion_atom_site_label_1
_geom_torsion_atom_site_label_2
_geom_torsion_atom_site_label_3
_geom_torsion_atom_site_label_4
_geom_torsion
_geom_torsion_site_symmetry_1
Mn1 O1 C1 O2 179.6(4) .
Mn1 O1 C1 C2 0.3(6) .
C3 N1 C2 C6 2.0(7) .
Mn1 N1 C2 C6 -171.4(4) .
C3 N1 C2 C1 -178.5(4) .
Mn1 N1 C2 C1 8.2(5) .
O1 C1 C2 N1 -6.2(7) .
O2 C1 C2 N1 174.5(4) .
O1 C1 C2 C6 173.4(5) .
O2 C1 C2 C6 -6.0(7) .
C2 N1 C3 C4 -1.2(8) .
Mn1 N1 C3 C4 170.7(4) .
N1 C3 C4 C5 -1.0(9) .
C3 C4 C5 C6 2.3(8) .
C3 C4 C5 C7 -179.3(5) .
N1 C2 C6 C5 -0.6(8) .
C1 C2 C6 C5 179.9(4) .
C4 C5 C6 C2 -1.6(7) .
C7 C5 C6 C2 -179.9(5) .
C4 C5 C7 C8 -12.2(9) .
C6 C5 C7 C8 166.0(6) .
C4 C5 C7 C13 167.8(5) .
C6 C5 C7 C13 -13.9(8) .
C13 C7 C8 C9 0.2(12) .
C5 C7 C8 C9 -179.8(8) .
C7 C8 C9 C10 1.9(15) .
C8 C9 C10 C11 -2.8(14) .
C9 C10 C11 C13 1.6(11) .
C9 C10 C11 C12 -177.8(7) .
Mn1 O4 C12 O3 -12.9(9) 2_455
Mn1 O4 C12 C11 165.7(4) 2_455
C13 C11 C12 O3 -8.6(8) .
C10 C11 C12 O3 170.8(6) .
C13 C11 C12 O4 172.7(5) .
C10 C11 C12 O4 -8.0(9) .
C10 C11 C13 C7 0.5(9) .
C12 C11 C13 C7 179.8(5) .
C8 C7 C13 C11 -1.4(9) .
C5 C7 C13 C11 178.6(5) .
C18 N2 C14 C15 -0.2(8) .
Mn1 N2 C14 C15 176.7(5) .
N2 C14 C15 C16 0.2(10) .
C14 C15 C16 C17 -0.8(9) .
C15 C16 C17 C18 1.5(8) .
C15 C16 C17 C19 -179.1(6) .
C14 N2 C18 C17 1.0(7) .
Mn1 N2 C18 C17 -176.2(4) .
C14 N2 C18 C22 -177.6(4) .
Mn1 N2 C18 C22 5.2(6) .
C16 C17 C18 N2 -1.6(8) .
C19 C17 C18 N2 179.0(5) .
C16 C17 C18 C22 177.0(5) .
C19 C17 C18 C22 -2.5(7) .
C16 C17 C19 C20 -176.8(6) .
C18 C17 C19 C20 2.6(8) .
C17 C19 C20 C21 -0.5(9) .
C19 C20 C21 C23 176.2(6) .
C19 C20 C21 C22 -1.7(9) .
C25 N3 C22 C21 -3.1(7) .
Mn1 N3 C22 C21 176.6(4) .
C25 N3 C22 C18 177.0(4) .
Mn1 N3 C22 C18 -3.4(5) .
C23 C21 C22 N3 3.7(8) .
C20 C21 C22 N3 -178.2(5) .
C23 C21 C22 C18 -176.3(5) .
C20 C21 C22 C18 1.8(7) .
N2 C18 C22 N3 -1.1(7) .
C17 C18 C22 N3 -179.7(5) .
N2 C18 C22 C21 179.0(4) .
C17 C18 C22 C21 0.3(7) .
C22 C21 C23 C24 -1.7(9) .
C20 C21 C23 C24 -179.7(6) .
C21 C23 C24 C25 -0.8(9) .
C22 N3 C25 C24 0.4(8) .
Mn1 N3 C25 C24 -179.2(4) .
C23 C24 C25 N3 1.5(9) .
